data_4310137
loop_
_publ_author_name
'Laurel A. Goj'
'Elizabeth D. Blue'
'Colleen Munro-Leighton'
'T. Brent Gunnoe'
'Jeffrey L. Petersen'

_publ_contact_author_address
;Department of Chemistry
North Carolina State University
Campus Box 8204
Raleigh, NC 27696
;
_publ_contact_author_email brent_gunnoe@ncsu.edu
_publ_contact_author_fax 919-515-8909
_publ_contact_author_name 'T. Brent Gunnoe'
_publ_contact_author_phone 919-513-3904
_publ_section_title
;
Cleavage of X-H Bonds (X = N, O, or C) by Copper(I) Alkyl Complexes To
Form Monomeric Two-Coordinate Copper(I) Systems
;
_journal_name_full 'Inorganic Chemistry'
_journal_page_first 8647
_journal_page_last 8649
_journal_paper_doi 10.1021/ic0517624
_journal_volume 44
_journal_year 2005
_chemical_formula_sum 'C29 H41 Cu N2 O'
_chemical_formula_weight 497.18
_chemical_name_systematic
; 
 (IPr)Cu(OEt) 
;
_space_group_IT_number 14
_symmetry_cell_setting monoclinic
_symmetry_space_group_name_Hall '-P 2yn'
_symmetry_space_group_name_H-M 'P 1 21/n 1'
_atom_sites_solution_hydrogens geom
_atom_sites_solution_primary direct
_atom_sites_solution_secondary difmap
_audit_creation_method SHELXL-97
_cell_angle_alpha 90.00
_cell_angle_beta 114.442(2)
_cell_angle_gamma 90.00
_cell_formula_units_Z 4
_cell_length_a 12.8794(11)
_cell_length_b 16.8766(14)
_cell_length_c 14.7796(12)
_cell_measurement_temperature 295(2)
_cell_volume 2924.6(4)
_computing_structure_refinement 'SHELXL-97 (Sheldrick, 1997)'
_computing_structure_solution 'SHELXS-97 (Sheldrick, 1990)'
_diffrn_ambient_temperature 295(2)
_diffrn_measured_fraction_theta_full 0.976
_diffrn_measured_fraction_theta_max 0.976
_diffrn_radiation_monochromator graphite
_diffrn_radiation_source 'fine-focus sealed tube'
_diffrn_radiation_type MoK\a
_diffrn_radiation_wavelength 0.71073
_diffrn_reflns_av_R_equivalents 0.1011
_diffrn_reflns_av_sigmaI/netI 0.1351
_diffrn_reflns_limit_h_max 14
_diffrn_reflns_limit_h_min -16
_diffrn_reflns_limit_k_max 21
_diffrn_reflns_limit_k_min -21
_diffrn_reflns_limit_l_max 17
_diffrn_reflns_limit_l_min -19
_diffrn_reflns_number 20308
_diffrn_reflns_theta_full 27.54
_diffrn_reflns_theta_max 27.54
_diffrn_reflns_theta_min 1.77
_exptl_absorpt_coefficient_mu 0.767
_exptl_absorpt_correction_type empirical
_exptl_absorpt_process_details SADABS
_exptl_crystal_colour colorless
_exptl_crystal_density_diffrn 1.129
_exptl_crystal_density_method 'not measured'
_exptl_crystal_F_000 1064
_exptl_crystal_size_max 0.50
_exptl_crystal_size_mid 0.16
_exptl_crystal_size_min 0.05
_refine_diff_density_max 0.329
_refine_diff_density_min -0.351
_refine_diff_density_rms 0.055
_refine_ls_extinction_method none
_refine_ls_goodness_of_fit_ref 0.974
_refine_ls_hydrogen_treatment riding
_refine_ls_matrix_type full
_refine_ls_number_parameters 307
_refine_ls_number_reflns 6578
_refine_ls_number_restraints 0
_refine_ls_restrained_S_all 0.974
_refine_ls_R_factor_all 0.1804
_refine_ls_R_factor_gt 0.0662
_refine_ls_shift/su_max 0.001
_refine_ls_shift/su_mean 0.000
_refine_ls_structure_factor_coef Fsqd
_refine_ls_weighting_details 'calc w=1/[\s^2^(Fo^2^)+(0.0888P)^2^+0.0000P] where P=(Fo^2^+2Fc^2^)/3'
_refine_ls_weighting_scheme calc
_refine_ls_wR_factor_gt 0.1585
_refine_ls_wR_factor_ref 0.2072
_reflns_number_gt 2720
_reflns_number_total 6578
_reflns_threshold_expression >2sigma(I)
_cod_data_source_file ic0517624si20051011_050352_2.cif
_cod_data_source_block bg497ccd
_cod_database_code 4310137

loop_
_symmetry_equiv_pos_as_xyz
'x, y, z'
'-x+1/2, y+1/2, -z+1/2'
'-x, -y, -z'
'x-1/2, -y-1/2, z-1/2'

loop_
_atom_site_label
_atom_site_type_symbol
_atom_site_fract_x
_atom_site_fract_y
_atom_site_fract_z
_atom_site_U_iso_or_equiv
_atom_site_adp_type
_atom_site_occupancy
_atom_site_symmetry_multiplicity
_atom_site_calc_flag
_atom_site_refinement_flags
_atom_site_disorder_assembly
_atom_site_disorder_group
Cu1 Cu 0.30670(4) 0.16706(4) 1.06007(4) 0.0643(3) Uani 1 1 d . . .
O1 O 0.3857(3) 0.1312(2) 1.1845(2) 0.0802(10) Uani 1 1 d . . .
N1 N 0.1409(3) 0.2566(2) 0.8956(3) 0.0651(11) Uani 1 1 d . . .
N2 N 0.2522(4) 0.1916(3) 0.8506(3) 0.0937(16) Uani 1 1 d . . .
C1 C 0.2321(4) 0.2065(3) 0.9315(4) 0.0703(14) Uani 1 1 d . . .
C2 C 0.1760(5) 0.2322(4) 0.7684(4) 0.113(2) Uani 1 1 d . . .
H2 H 0.1739 0.2310 0.7047 0.136 Uiso 1 1 calc R . .
C3 C 0.1068(5) 0.2730(3) 0.7966(3) 0.0835(17) Uani 1 1 d . . .
H3 H 0.0474 0.3060 0.7575 0.100 Uiso 1 1 calc R . .
C4 C 0.3370(9) 0.1374(8) 0.8508(5) 0.132(4) Uani 1 1 d . . .
C5 C 0.3071(15) 0.0557(9) 0.8344(8) 0.180(7) Uani 1 1 d . . .
C6 C 0.3996(15) 0.0056(9) 0.8370(9) 0.227(8) Uani 1 1 d . . .
H6 H 0.3892 -0.0486 0.8255 0.272 Uiso 1 1 calc R . .
C7 C 0.5077(17) 0.0420(13) 0.8578(12) 0.237(13) Uani 1 1 d . . .
H7 H 0.5676 0.0087 0.8635 0.284 Uiso 1 1 calc R . .
C8 C 0.5289(16) 0.1164(12) 0.8692(10) 0.246(12) Uani 1 1 d . . .
H8 H 0.5996 0.1365 0.8778 0.295 Uiso 1 1 calc R . .
C9 C 0.4405(12) 0.1668(9) 0.8683(6) 0.161(6) Uani 1 1 d . . .
C10 C 0.1914(17) 0.0271(8) 0.8107(11) 0.230(8) Uani 1 1 d . . .
H10 H 0.1443 0.0705 0.8172 0.276 Uiso 1 1 calc R . .
C11 C 0.2000(15) -0.0386(8) 0.8837(10) 0.282(8) Uani 1 1 d . . .
H11A H 0.2386 -0.0833 0.8716 0.423 Uiso 1 1 calc R . .
H11B H 0.1248 -0.0541 0.8751 0.423 Uiso 1 1 calc R . .
H11C H 0.2420 -0.0199 0.9503 0.423 Uiso 1 1 calc R . .
C12 C 0.1366(14) -0.0074(8) 0.7028(9) 0.300(9) Uani 1 1 d . . .
H12A H 0.1873 -0.0456 0.6947 0.450 Uiso 1 1 calc R . .
H12B H 0.1234 0.0347 0.6557 0.450 Uiso 1 1 calc R . .
H12C H 0.0655 -0.0325 0.6918 0.450 Uiso 1 1 calc R . .
C13 C 0.4716(7) 0.2513(9) 0.8889(6) 0.156(4) Uani 1 1 d . . .
H13 H 0.4002 0.2790 0.8771 0.187 Uiso 1 1 calc R . .
C14 C 0.5189(11) 0.2915(8) 0.8182(8) 0.236(6) Uani 1 1 d . . .
H14A H 0.5286 0.3473 0.8321 0.354 Uiso 1 1 calc R . .
H14B H 0.4661 0.2836 0.7504 0.354 Uiso 1 1 calc R . .
H14C H 0.5911 0.2684 0.8288 0.354 Uiso 1 1 calc R . .
C15 C 0.5517(9) 0.2699(10) 0.9958(7) 0.262(7) Uani 1 1 d . . .
H15A H 0.5274 0.2418 1.0401 0.393 Uiso 1 1 calc R . .
H15B H 0.5508 0.3258 1.0073 0.393 Uiso 1 1 calc R . .
H15C H 0.6278 0.2538 1.0076 0.393 Uiso 1 1 calc R . .
C16 C 0.0897(4) 0.2879(3) 0.9596(4) 0.0701(14) Uani 1 1 d . . .
C17 C -0.0019(6) 0.2473(4) 0.9647(6) 0.104(2) Uani 1 1 d . . .
C18 C -0.0443(8) 0.2779(7) 1.0298(9) 0.156(4) Uani 1 1 d . . .
H18 H -0.1041 0.2523 1.0375 0.188 Uiso 1 1 calc R . .
C19 C -0.0007(12) 0.3427(9) 1.0808(8) 0.160(5) Uani 1 1 d . . .
H19 H -0.0311 0.3616 1.1238 0.192 Uiso 1 1 calc R . .
C20 C 0.0871(9) 0.3833(6) 1.0735(6) 0.134(3) Uani 1 1 d . . .
H20 H 0.1149 0.4291 1.1107 0.161 Uiso 1 1 calc R . .
C21 C 0.1351(6) 0.3564(4) 1.0106(5) 0.0926(19) Uani 1 1 d . . .
C22 C -0.0537(7) 0.1754(5) 0.8994(9) 0.169(4) Uani 1 1 d . . .
H22 H -0.0218 0.1743 0.8497 0.203 Uiso 1 1 calc R . .
C23 C -0.0165(12) 0.1003(7) 0.9572(14) 0.373(14) Uani 1 1 d . . .
H23A H -0.0505 0.0966 1.0039 0.560 Uiso 1 1 calc R . .
H23B H 0.0650 0.1001 0.9923 0.560 Uiso 1 1 calc R . .
H23C H -0.0402 0.0560 0.9126 0.560 Uiso 1 1 calc R . .
C24 C -0.1805(9) 0.1771(7) 0.8427(12) 0.267(8) Uani 1 1 d . . .
H24A H -0.2045 0.1320 0.7994 0.400 Uiso 1 1 calc R . .
H24B H -0.2023 0.2248 0.8039 0.400 Uiso 1 1 calc R . .
H24C H -0.2161 0.1758 0.8883 0.400 Uiso 1 1 calc R . .
C25 C 0.2318(7) 0.3998(5) 1.0033(7) 0.135(3) Uani 1 1 d . . .
H25 H 0.2461 0.3753 0.9494 0.162 Uiso 1 1 calc R . .
C26 C 0.3415(8) 0.3936(6) 1.0971(9) 0.243(7) Uani 1 1 d . . .
H26A H 0.3513 0.4408 1.1361 0.365 Uiso 1 1 calc R . .
H26B H 0.4049 0.3878 1.0794 0.365 Uiso 1 1 calc R . .
H26C H 0.3376 0.3484 1.1350 0.365 Uiso 1 1 calc R . .
C27 C 0.2000(9) 0.4870(6) 0.9747(8) 0.206(5) Uani 1 1 d . . .
H27A H 0.1318 0.4894 0.9142 0.309 Uiso 1 1 calc R . .
H27B H 0.2611 0.5128 0.9651 0.309 Uiso 1 1 calc R . .
H27C H 0.1873 0.5132 1.0269 0.309 Uiso 1 1 calc R . .
C28 C 0.3446(7) 0.0959(5) 1.2462(5) 0.128(3) Uani 1 1 d . . .
H28A H 0.3783 0.1225 1.3100 0.154 Uiso 1 1 calc R . .
H28B H 0.3719 0.0416 1.2567 0.154 Uiso 1 1 calc R . .
C29 C 0.2263(9) 0.0941(8) 1.2165(8) 0.230(6) Uani 1 1 d . . .
H29A H 0.1970 0.1472 1.2050 0.345 Uiso 1 1 calc R . .
H29B H 0.2095 0.0701 1.2677 0.345 Uiso 1 1 calc R . .
H29C H 0.1914 0.0639 1.1564 0.345 Uiso 1 1 calc R . .

loop_
_atom_site_aniso_label
_atom_site_aniso_U_11
_atom_site_aniso_U_22
_atom_site_aniso_U_33
_atom_site_aniso_U_23
_atom_site_aniso_U_13
_atom_site_aniso_U_12
Cu1 0.0538(3) 0.0719(4) 0.0611(3) 0.0010(3) 0.0177(2) 0.0053(3)
O1 0.083(2) 0.087(3) 0.065(2) 0.0156(18) 0.0257(18) -0.0105(19)
N1 0.056(2) 0.068(3) 0.063(2) -0.001(2) 0.0161(18) 0.011(2)
N2 0.094(3) 0.113(4) 0.063(3) -0.001(2) 0.021(2) 0.053(3)
C1 0.062(3) 0.079(4) 0.064(3) -0.008(3) 0.021(2) 0.012(3)
C2 0.123(5) 0.139(6) 0.053(3) -0.005(3) 0.013(3) 0.066(5)
C3 0.078(3) 0.093(4) 0.055(3) -0.002(3) 0.003(2) 0.037(3)
C4 0.126(7) 0.196(11) 0.069(4) 0.019(5) 0.035(4) 0.099(7)
C5 0.273(16) 0.158(11) 0.106(6) 0.018(7) 0.076(9) 0.159(13)
C6 0.35(2) 0.182(13) 0.137(8) 0.012(8) 0.094(13) 0.139(17)
C7 0.259(17) 0.34(3) 0.136(10) 0.089(15) 0.110(12) 0.22(2)
C8 0.254(16) 0.39(3) 0.128(8) 0.092(14) 0.109(9) 0.24(2)
C9 0.158(10) 0.257(15) 0.069(4) 0.025(7) 0.046(5) 0.128(12)
C10 0.32(2) 0.144(12) 0.190(13) -0.016(9) 0.072(15) 0.098(14)
C11 0.41(2) 0.174(12) 0.183(11) 0.006(10) 0.044(12) 0.004(14)
C12 0.40(2) 0.232(15) 0.162(10) -0.034(10) 0.011(12) 0.118(15)
C13 0.080(5) 0.306(14) 0.094(6) 0.020(8) 0.049(4) 0.051(7)
C14 0.226(12) 0.340(16) 0.210(11) 0.105(11) 0.158(10) 0.118(12)
C15 0.161(10) 0.48(2) 0.105(6) 0.008(10) 0.012(6) -0.062(12)
C16 0.061(3) 0.078(4) 0.066(3) 0.006(3) 0.021(2) 0.024(3)
C17 0.079(4) 0.099(5) 0.153(6) 0.028(4) 0.067(4) 0.031(4)
C18 0.128(8) 0.156(9) 0.232(12) 0.067(8) 0.122(9) 0.052(7)
C19 0.179(12) 0.188(13) 0.141(8) 0.034(8) 0.096(8) 0.099(10)
C20 0.145(8) 0.139(8) 0.109(6) -0.031(5) 0.043(5) 0.040(6)
C21 0.088(4) 0.093(5) 0.089(4) -0.019(3) 0.028(3) 0.027(4)
C22 0.107(6) 0.091(6) 0.326(14) 0.000(8) 0.105(8) -0.011(5)
C23 0.227(13) 0.122(10) 0.56(3) 0.101(14) -0.051(17) -0.040(9)
C24 0.113(8) 0.215(13) 0.40(2) -0.026(12) 0.028(10) 0.005(7)
C25 0.123(6) 0.103(6) 0.173(7) -0.053(5) 0.055(6) -0.016(5)
C26 0.119(7) 0.170(10) 0.318(15) -0.083(10) -0.034(8) -0.017(6)
C27 0.223(11) 0.107(8) 0.311(14) -0.012(8) 0.135(11) -0.005(7)
C28 0.147(7) 0.147(7) 0.095(5) 0.007(5) 0.054(5) -0.026(5)
C29 0.167(10) 0.340(19) 0.209(11) 0.014(10) 0.105(9) -0.093(10)

loop_
_atom_type_symbol
_atom_type_description
_atom_type_scat_dispersion_real
_atom_type_scat_dispersion_imag
_atom_type_scat_source
C C 0.0033 0.0016 'International Tables Vol C Tables 4.2.6.8 and 6.1.1.4'
H H 0.0000 0.0000 'International Tables Vol C Tables 4.2.6.8 and 6.1.1.4'
N N 0.0061 0.0033 'International Tables Vol C Tables 4.2.6.8 and 6.1.1.4'
O O 0.0106 0.0060 'International Tables Vol C Tables 4.2.6.8 and 6.1.1.4'
Cu Cu 0.3201 1.2651 'International Tables Vol C Tables 4.2.6.8 and 6.1.1.4'

loop_
_geom_angle_atom_site_label_1
_geom_angle_atom_site_label_2
_geom_angle_atom_site_label_3
_geom_angle
_geom_angle_site_symmetry_1
_geom_angle_site_symmetry_3
_geom_angle_publ_flag
O1 Cu1 C1 176.9(2) . . ?
C28 O1 Cu1 128.1(4) . . ?
C1 N1 C3 112.7(4) . . ?
C1 N1 C16 121.3(4) . . ?
C3 N1 C16 126.0(4) . . ?
C1 N2 C2 111.0(4) . . ?
C1 N2 C4 123.2(5) . . ?
C2 N2 C4 125.7(5) . . ?
N2 C1 N1 102.8(4) . . ?
N2 C1 Cu1 129.1(4) . . ?
N1 C1 Cu1 128.1(4) . . ?
C3 C2 N2 107.8(5) . . ?
C2 C3 N1 105.7(4) . . ?
C9 C4 N2 117.5(11) . . ?
C9 C4 C5 124.5(10) . . ?
N2 C4 C5 117.9(10) . . ?
C4 C5 C6 113.5(15) . . ?
C4 C5 C10 122.4(10) . . ?
C6 C5 C10 124.0(16) . . ?
C7 C6 C5 118.1(16) . . ?
C8 C7 C6 125.7(18) . . ?
C7 C8 C9 117(2) . . ?
C4 C9 C8 120.6(16) . . ?
C4 C9 C13 123.9(9) . . ?
C8 C9 C13 115.4(17) . . ?
C5 C10 C11 107.6(15) . . ?
C5 C10 C12 110.6(16) . . ?
C11 C10 C12 108.7(12) . . ?
C9 C13 C15 115.0(11) . . ?
C9 C13 C14 115.3(10) . . ?
C15 C13 C14 108.6(10) . . ?
C21 C16 C17 124.2(6) . . ?
C21 C16 N1 117.2(5) . . ?
C17 C16 N1 118.5(6) . . ?
C18 C17 C16 116.1(8) . . ?
C18 C17 C22 122.7(8) . . ?
C16 C17 C22 121.2(7) . . ?
C19 C18 C17 120.6(10) . . ?
C18 C19 C20 122.9(11) . . ?
C19 C20 C21 120.1(9) . . ?
C16 C21 C20 116.0(8) . . ?
C16 C21 C25 123.7(6) . . ?
C20 C21 C25 120.4(8) . . ?
C23 C22 C24 110.8(9) . . ?
C23 C22 C17 111.2(11) . . ?
C24 C22 C17 115.5(8) . . ?
C21 C25 C26 113.0(9) . . ?
C21 C25 C27 110.8(7) . . ?
C26 C25 C27 110.9(7) . . ?
O1 C28 C29 118.2(7) . . ?

loop_
_geom_bond_atom_site_label_1
_geom_bond_atom_site_label_2
_geom_bond_distance
_geom_bond_site_symmetry_2
_geom_bond_publ_flag
Cu1 O1 1.799(3) . ?
Cu1 C1 1.863(5) . ?
O1 C28 1.366(8) . ?
N1 C1 1.363(6) . ?
N1 C3 1.370(6) . ?
N1 C16 1.458(6) . ?
N2 C1 1.347(6) . ?
N2 C2 1.387(6) . ?
N2 C4 1.424(9) . ?
C2 C3 1.323(7) . ?
C4 C9 1.343(15) . ?
C4 C5 1.425(17) . ?
C5 C6 1.448(16) . ?
C5 C10 1.464(18) . ?
C6 C7 1.43(3) . ?
C7 C8 1.28(3) . ?
C8 C9 1.417(14) . ?
C9 C13 1.479(15) . ?
C10 C11 1.519(17) . ?
C10 C12 1.565(15) . ?
C13 C15 1.520(11) . ?
C13 C14 1.566(13) . ?
C16 C21 1.371(8) . ?
C16 C17 1.392(8) . ?
C17 C18 1.388(12) . ?
C17 C22 1.522(11) . ?
C18 C19 1.315(13) . ?
C19 C20 1.364(14) . ?
C20 C21 1.389(11) . ?
C21 C25 1.487(10) . ?
C22 C23 1.491(13) . ?
C22 C24 1.496(12) . ?
C25 C26 1.519(11) . ?
C25 C27 1.540(11) . ?
C28 C29 1.400(11) . ?
